data_4003055
loop_
_publ_author_name
'Laurita, Geneva'
'Hickox-Young, Daniel'
'Husremovic, Samra'
'Li, Jun'
'Sleight, Arthur W.'
'Macaluso, Robin'
'Rondinelli, James M.'
'Subramanian, Mas A.'

_publ_section_title
;
 Covalency-driven Structural Evolution in the Polar Pyrochlore Series
 Cd2Nb2O7--xSx
;
_journal_issue 18
_journal_name_full 'Chemistry of Materials'
_journal_page_first 7626
_journal_paper_doi 10.1021/acs.chemmater.9b02466
_journal_volume 31
_journal_year 2019
_chemical_formula_moiety 'Cd Nb O S'
_chemical_formula_sum 'Cd Nb O3.14 S0.36'
_chemical_formula_weight 267.09
_chemical_name_mineral Cd2Nb2O6.3S0.7
_space_group_IT_number 19
_space_group_name_Hall 'P 2ac 2ab'
_space_group_name_H-M_alt 'P 21 21 21'
_symmetry_cell_setting cubic
_symmetry_Int_Tables_number 19
_symmetry_space_group_name_Hall 'P 2ac 2ab'
_symmetry_space_group_name_H-M 'P 21 21 21'
_cell_angle_alpha 90
_cell_angle_beta 90
_cell_angle_gamma 90
_cell_formula_units_Z 8
_cell_length_a 7.47367(4)
_cell_length_b 7.473783(34)
_cell_length_c 10.56693(4)
_cell_measurement_temperature 100
_cell_volume 590.233(5)
_computing_structure_refinement 'GSAS EXPGUI'
_diffrn_ambient_temperature 100
_diffrn_measurement_device_type 'APS, Beamline 11-bm'
_diffrn_radiation_wavelength 0.4137810
_diffrn_source synchrotron
_pd_instr_location 'Argonne National Laboratory'
_pd_proc_ls_prof_R_factor 0.1167
_pd_proc_ls_prof_wR_expected 0.0767
_pd_proc_ls_prof_wR_factor 0.1527
_pd_spec_mounting 'polycrystalline powder in 0.8 mm dia. kapton capillary'
_refine_ls_goodness_of_fit_all 1.99
_cod_data_source_file cm9b02466_si_004.cif
_cod_data_source_block Cd2Nb2O6.3S07_100K
_cod_depositor_comments
;
The following automatic conversions were performed:

'_geom_bond_publ_flag' value 'N' changed to 'n' according to
/home/data/users/saulius/crontab/automatic-downloads/current/ACS/lib/dictionaries/cif_core.dic
dictionary named 'cif_core.dic' version 2.4.2 from 2011-04-26 (60
times).

'_geom_angle_publ_flag' value 'N' changed to 'n' according to
/home/data/users/saulius/crontab/automatic-downloads/current/ACS/lib/dictionaries/cif_core.dic
dictionary named 'cif_core.dic' version 2.4.2 from 2011-04-26 (73
times).

Automatic conversion script
Id: cif_fix_values 4973 2017-02-22 13:04:09Z antanas 
;
_cod_original_cell_volume 590.2320(10)
_cod_original_sg_symbol_H-M P212121
_cod_database_code 4003055

loop_
_symmetry_equiv_pos_site_id
_symmetry_equiv_pos_as_xyz
1 +x,+y,+z
2 +x+1/2,-y+1/2,-z
3 -x,+y+1/2,-z+1/2
4 -x+1/2,-y,+z+1/2

loop_
_atom_site_type_symbol
_atom_site_label
_atom_site_fract_x
_atom_site_fract_y
_atom_site_fract_z
_atom_site_occupancy
_atom_site_thermal_displace_type
_atom_site_U_iso_or_equiv
_atom_site_symmetry_multiplicity
Cd Cd 0.96004(28) -0.0067(4) 0.75482(28) 1.0 Uiso 0.0413(8) 4
Cd Cd_ 0.22509(17) 0.71723(24) 0.01010(14) 1.0 Uiso 0.00242(12) 4
Nb Nb 0.9882(4) 0.4750(5) 0.26714(30) 1.0 Uiso 0.0116(5) 4
Nb Nb_ 0.75262(14) 0.71580(30) 0.49708(16) 1.0 Uiso 0.00336(19) 4
O O1 0.18929 0.93929 0.375 1.0 Uiso 0.01 4
O O2 0.31071 0.93929 0.625 1.0 Uiso 0.01 4
O O3 0.81071 0.06071 0.125 1.0 Uiso 0.01 4
O O4 0.68929 0.06071 0.875 1.0 Uiso 0.01 4
O O5 0.5 0.25 0.06429 1.0 Uiso 0.01 4
O O6 0.0 0.25 0.31429 1.0 Uiso 0.01 4
S S6 -0.0010(11) 0.2347(14) 0.6231(16) 0.72 Uiso 0.0103(16) 4
O O7 -0.0010(11) 0.2347(14) 0.6231(16) 0.28 Uiso 0.0103(16) 4

loop_
_geom_angle_atom_site_label_1
_geom_angle_atom_site_label_2
_geom_angle_atom_site_label_3
_geom_angle
_geom_angle_site_symmetry_1
_geom_angle_site_symmetry_3
_geom_angle_publ_flag
O4002 Cd1 S6 104.96(29) 1_555 1_655 n
O4002 Cd1 S6 89.55(28) 1_555 3_646 n
O4002 Cd1 O6 104.96(29) 1_555 1_655 n
O4002 Cd1 O6 89.55(28) 1_555 3_646 n
S6 Cd1 S6 164.70(13) 1_655 3_646 n
S6 Cd1 O6 0.0 1_655 1_655 n
S6 Cd1 O6 164.70(13) 1_655 3_646 n
S6 Cd1 O6 164.70(13) 3_646 1_655 n
S6 Cd1 O6 0.0 3_646 3_646 n
O6 Cd1 O6 164.70(13) 1_655 3_646 n
O4002 Cd1002 S6 106.79(31) 2_456 3_555 n
O4002 Cd1002 S6 88.50(30) 2_456 4_564 n
O4002 Cd1002 O6 106.79(31) 2_456 3_555 n
O4002 Cd1002 O6 88.50(30) 2_456 4_564 n
S6 Cd1002 S6 164.42(15) 3_555 4_564 n
S6 Cd1002 O6 0.0 3_555 3_555 n
S6 Cd1002 O6 164.42(15) 3_555 4_564 n
S6 Cd1002 O6 164.42(15) 4_564 3_555 n
S6 Cd1002 O6 0.0 4_564 4_564 n
O6 Cd1002 O6 164.42(15) 3_555 4_564 n
O3 Nb2 O3002 91.88(11) 3_645 2_566 n
O3 Nb2 O4 164.30(22) 3_645 3_755 n
O3 Nb2 O4002 85.58(12) 3_645 2_556 n
O3 Nb2 O5002 96.73(16) 3_645 1_655 n
O3 Nb2 O5002 82.01(12) 3_645 3_655 n
O3002 Nb2 O4 94.40(14) 2_566 3_755 n
O3002 Nb2 O4002 166.40(22) 2_566 2_556 n
O3002 Nb2 O5002 101.03(18) 2_566 1_655 n
O3002 Nb2 O5002 86.99(13) 2_566 3_655 n
O4 Nb2 O4002 84.95(11) 3_755 2_556 n
O4 Nb2 O5002 96.18(13) 3_755 1_655 n
O4 Nb2 O5002 83.96(14) 3_755 3_655 n
O4002 Nb2 O5002 92.54(13) 2_556 1_655 n
O4002 Nb2 O5002 79.43(12) 2_556 3_655 n
O5002 Nb2 O5002 171.93(18) 1_655 3_655 n
O3 Nb2002 O3002 100.60(11) 2_566 2_566 n
O3 Nb2002 O4 88.37(6) 2_566 4_665 n
O3 Nb2002 O4002 168.15(11) 2_566 4_664 n
O3 Nb2002 O5 94.32(5) 2_566 3_655 n
O3 Nb2002 O5 93.29(7) 2_566 4_665 n
O3002 Nb2002 O4 171.01(11) 2_566 4_665 n
O3002 Nb2002 O4002 91.24(7) 2_566 4_664 n
O3002 Nb2002 O5 94.46(7) 2_566 3_655 n
O3002 Nb2002 O5 96.59(6) 2_566 4_665 n
O4 Nb2002 O4002 79.78(8) 4_665 4_664 n
O4 Nb2002 O5 84.25(6) 4_665 3_655 n
O4 Nb2002 O5 83.31(7) 4_665 4_665 n
O4002 Nb2002 O5 84.13(7) 4_664 3_655 n
O4002 Nb2002 O5 85.82(6) 4_664 4_665 n
O5 Nb2002 O5 165.21(13) 3_655 4_665 n
Nb2 O3 Nb2002 142.82(11) 3_655 2_466 n
Nb2 O3002 Nb2002 146.87(9) 2_466 2_466 n
Nb2 O4 Nb2002 139.27(10) 3_745 4_664 n
Cd1 O4002 Cd1002 89.55(10) 1_555 2_556 n
Cd1 O4002 Nb2 101.01(8) 1_555 2_456 n
Cd1 O4002 Nb2002 107.72(6) 1_555 4_665 n
Cd1002 O4002 Nb2 108.80(11) 2_556 2_456 n
Cd1002 O4002 Nb2002 110.04(5) 2_556 4_665 n
Nb2 O4002 Nb2002 131.15(9) 2_456 4_665 n
Nb2002 O5 Nb2002 140.370(6) 3_645 4_664 n
Nb2 O5002 Nb2 140.816(25) 1_455 3_645 n
Cd1 S6 Cd1 109.3(7) 1_455 3_656 n
Cd1 S6 Cd1002 104.2(4) 1_455 3_545 n
Cd1 S6 Cd1002 121.7(4) 1_455 4_565 n
Cd1 S6 Cd1002 120.2(4) 3_656 3_545 n
Cd1 S6 Cd1002 92.18(34) 3_656 4_565 n
Cd1002 S6 Cd1002 110.1(7) 3_545 4_565 n
Cd1 O6 Cd1 109.3(7) 1_455 3_656 n
Cd1 O6 Cd1002 104.2(4) 1_455 3_545 n
Cd1 O6 Cd1002 121.7(4) 1_455 4_565 n
Cd1 O6 Cd1002 120.2(4) 3_656 3_545 n
Cd1 O6 Cd1002 92.18(34) 3_656 4_565 n
Cd1002 O6 Cd1002 110.1(7) 3_545 4_565 n

loop_
_geom_bond_atom_site_label_1
_geom_bond_atom_site_label_2
_geom_bond_distance
_geom_bond_site_symmetry_2
_geom_bond_publ_flag
Cd1 Cd1002 3.4249(31) 2_556 n
Cd1 O4 2.4777(23) 4_655 n
Cd1 O4002 2.4415(21) 1_555 n
Cd1 O5 2.7247(21) 2_556 n
Cd1 O5 2.7293(21) 4_655 n
Cd1 S6 2.297(13) 1_655 n
Cd1 S6 2.343(14) 3_646 n
Cd1 O6 2.297(13) 1_655 n
Cd1 O6 2.343(14) 3_646 n
Cd1002 Cd1 3.4249(31) 2_456 n
Cd1002 Nb2 3.434(4) 3_655 n
Cd1002 O3002 2.8523(17) 4_574 n
Cd1002 O4 2.6005(16) 2_455 n
Cd1002 O4002 2.4209(18) 2_456 n
Cd1002 O5002 2.5166(13) 3_555 n
Cd1002 S6 2.192(13) 3_555 n
Cd1002 S6 2.410(10) 4_564 n
Cd1002 O6 2.192(13) 3_555 n
Cd1002 O6 2.410(10) 4_564 n
Nb2 Cd1002 3.434(4) 3_645 n
Nb2 O3 2.0217(28) 3_645 n
Nb2 O3002 1.8624(29) 2_566 n
Nb2 O4 1.9918(29) 3_755 n
Nb2 O4002 2.1415(31) 2_556 n
Nb2 O5002 1.756(4) 1_655 n
Nb2 O5002 2.230(4) 3_655 n
Nb2002 O3 1.8425(18) 2_566 n
Nb2002 O3002 1.7878(19) 2_566 n
Nb2002 O4 2.2003(20) 4_665 n
Nb2002 O4002 2.1547(20) 4_664 n
Nb2002 O5 2.0125(12) 3_655 n
Nb2002 O5 1.9970(12) 4_665 n
O3 Nb2 2.0217(28) 3_655 n
O3 Nb2002 1.8425(18) 2_466 n
O3002 Cd1002 2.8523(17) 4_575 n
O3002 Nb2 1.8624(29) 2_466 n
O3002 Nb2002 1.7878(19) 2_466 n
O4 Cd1 2.4777(23) 4_654 n
O4 Cd1002 2.6005(16) 2_555 n
O4 Nb2 1.9918(29) 3_745 n
O4 Nb2002 2.2003(20) 4_664 n
O4002 Cd1 2.4415(21) 1_555 n
O4002 Cd1002 2.4209(18) 2_556 n
O4002 Nb2 2.1415(31) 2_456 n
O4002 Nb2002 2.1547(20) 4_665 n
O5 Cd1 2.7247(21) 2_456 n
O5 Cd1 2.7293(21) 4_654 n
O5 Nb2002 2.0125(12) 3_645 n
O5 Nb2002 1.9970(12) 4_664 n
O5002 Cd1002 2.5166(13) 3_545 n
O5002 Nb2 1.756(4) 1_455 n
O5002 Nb2 2.230(4) 3_645 n
S6 Cd1 2.297(13) 1_455 n
S6 Cd1 2.343(14) 3_656 n
S6 Cd1002 2.192(13) 3_545 n
S6 Cd1002 2.410(10) 4_565 n
O6 Cd1 2.297(13) 1_455 n
O6 Cd1 2.343(14) 3_656 n
O6 Cd1002 2.192(13) 3_545 n
O6 Cd1002 2.410(10) 4_565 n
